data_7711316
loop_
_publ_author_name
'Meng, Lingyi'
'Deng, Yi-Fei'
'Liu, Jianxun'
'Liu, Yan Jun'
'Zhang, Yuan-Zhu'

_publ_section_title
;
 Tuning the electron transfer events in a series of cyanide-bridged
 [Fe2Co2] squares according to different electron donors
;
_journal_name_full 'Dalton Transactions'
_journal_paper_doi 10.1039/D2DT02416K
_journal_year 2022
_chemical_formula_moiety 'C84 H84 B2 Co2 Fe2 N26 O4, 2(Cl O4), H2 O, C2 H3 N'
_chemical_formula_sum 'C86 H89 B2 Cl2 Co2 Fe2 N27 O13'
_chemical_formula_weight 2030.92
_space_group_crystal_system monoclinic
_space_group_IT_number 14
_space_group_name_Hall '-P 2ybc'
_space_group_name_H-M_alt 'P 1 21/c 1'
_atom_sites_solution_hydrogens mixed
_atom_sites_solution_primary dual
_audit_creation_date 2020-07-01
_audit_creation_method
;
Olex2 1.2
(compiled 2018.05.29 svn.r3508 for OlexSys, GUI svn.r5506)
;
_audit_update_record
;
2020-10-14 deposited with the CCDC.	2022-09-20 downloaded from the CCDC.
;
_cell_angle_alpha 90
_cell_angle_beta 99.024(2)
_cell_angle_gamma 90
_cell_formula_units_Z 4
_cell_length_a 13.9683(9)
_cell_length_b 31.1073(17)
_cell_length_c 22.8137(13)
_cell_measurement_reflns_used 9917
_cell_measurement_temperature 100(2)
_cell_measurement_theta_max 25.712
_cell_measurement_theta_min 2.264
_cell_volume 9790.2(10)
_computing_cell_refinement 'SAINT V8.38A (?, 2016)'
_computing_data_reduction 'SAINT V8.38A (?, 2016)'
_computing_molecular_graphics 'Olex2 (Dolomanov et al., 2009)'
_computing_publication_material 'Olex2 (Dolomanov et al., 2009)'
_computing_structure_refinement 'ShelXL (Sheldrick, 2015)'
_computing_structure_solution 'XT (Sheldrick, 2015)'
_diffrn_ambient_temperature 100.0
_diffrn_measured_fraction_theta_full 0.998
_diffrn_measured_fraction_theta_max 0.996
_diffrn_measurement_device_type 'Bruker APEX-II CCD'
_diffrn_measurement_method '\f and \w scans'
_diffrn_radiation_type MoK\a
_diffrn_radiation_wavelength 0.71073
_diffrn_reflns_av_R_equivalents 0.0932
_diffrn_reflns_av_unetI/netI 0.0897
_diffrn_reflns_Laue_measured_fraction_full 0.998
_diffrn_reflns_Laue_measured_fraction_max 0.996
_diffrn_reflns_limit_h_max 17
_diffrn_reflns_limit_h_min -17
_diffrn_reflns_limit_k_max 39
_diffrn_reflns_limit_k_min -39
_diffrn_reflns_limit_l_max 29
_diffrn_reflns_limit_l_min -23
_diffrn_reflns_number 89636
_diffrn_reflns_point_group_measured_fraction_full 0.998
_diffrn_reflns_point_group_measured_fraction_max 0.996
_diffrn_reflns_theta_full 25.242
_diffrn_reflns_theta_max 27.178
_diffrn_reflns_theta_min 2.245
_diffrn_standards_number 0
_exptl_absorpt_coefficient_mu 0.750
_exptl_absorpt_correction_T_max 0.7455
_exptl_absorpt_correction_T_min 0.5418
_exptl_absorpt_correction_type multi-scan
_exptl_absorpt_process_details
'SADABS-2016/2 (Bruker,2016/2) was used for absorption correction. wR2(int) was 0.1078 before and 0.0633 after correction. The Ratio of minimum to maximum transmission is 0.7268. The \l/2 correction factor is Not present.'
_exptl_crystal_colour 'dull reddish red'
_exptl_crystal_colour_lustre dull
_exptl_crystal_colour_modifier reddish
_exptl_crystal_colour_primary red
_exptl_crystal_density_diffrn 1.378
_exptl_crystal_description block
_exptl_crystal_F_000 4192
_exptl_crystal_size_max 0.4
_exptl_crystal_size_mid 0.3
_exptl_crystal_size_min 0.3
_refine_diff_density_max 1.637
_refine_diff_density_min -1.628
_refine_diff_density_rms 0.121
_refine_ls_extinction_method none
_refine_ls_goodness_of_fit_ref 1.033
_refine_ls_hydrogen_treatment constr
_refine_ls_matrix_type full
_refine_ls_number_parameters 1221
_refine_ls_number_reflns 21663
_refine_ls_number_restraints 1743
_refine_ls_restrained_S_all 1.058
_refine_ls_R_factor_all 0.1382
_refine_ls_R_factor_gt 0.0909
_refine_ls_shift/su_max 0.001
_refine_ls_shift/su_mean 0.000
_refine_ls_structure_factor_coef Fsqd
_refine_ls_weighting_details 'w=1/[\s^2^(Fo^2^)+(0.1359P)^2^+34.9739P] where P=(Fo^2^+2Fc^2^)/3'
_refine_ls_weighting_scheme calc
_refine_ls_wR_factor_gt 0.2463
_refine_ls_wR_factor_ref 0.2789
_reflns_Friedel_coverage 0.000
_reflns_number_gt 13611
_reflns_number_total 21663
_reflns_threshold_expression 'I > 2\s(I)'
_cod_data_source_file d2dt02416k2.cif
_cod_data_source_block 2
_cod_database_code 7711316
_shelx_shelxl_version_number 2014/7
_shelx_space_group_comment
;
The symmetry employed for this shelxl refinement is uniquely defined
by the following loop, which should always be used as a source of
symmetry information in preference to the above space-group names.
They are only intended as comments.
;
_shelx_estimated_absorpt_t_max 0.806
_shelx_estimated_absorpt_t_min 0.753
_olex2_refinement_description
;
1. Fixed Uiso
 At 1.2 times of:
  All B(H) groups, All C(H) groups
 At 1.5 times of:
  All C(H,H,H) groups, All O(H,H) groups
2. Restrained distances
 C84-C83
 1.4 with sigma of 0.02
 N27_$1-O4
 3 with sigma of 0.02
3. Rigid bond restraints
 O4, C82, O1, C28, O2, C40, O3, C70
 with sigma for 1-2 distances of 0.0001 and sigma for 1-3 distances of 0.001
 C6, C7
 with sigma for 1-2 distances of 0.01 and sigma for 1-3 distances of 0.01
 C82, C81
 with sigma for 1-2 distances of 0.001 and sigma for 1-3 distances of 0.001
4. Uiso/Uaniso restraints and constraints
O3 \\sim O4 \\sim O1 \\sim O2: within 2A with sigma of 0.001 and sigma for
terminal atoms of 0.02
O6A \\sim O8 \\sim O6B \\sim O9 \\sim O7: within 2A with sigma of 0.01 and
sigma for terminal atoms of 0.02
O2 \\sim C40 \\sim O1 \\sim C28 \\sim O4 \\sim C82: within 2A with sigma of
0.01 and sigma for terminal atoms of 0.02
C66 \\sim C1 \\sim C2 \\sim C62 \\sim C43 \\sim C67 \\sim C47 \\sim C3 \\sim
C57 \\sim C44 \\sim C45 \\sim C61 \\sim C10 \\sim C36 \\sim C5 \\sim C52 \\sim
C78 \\sim C77 \\sim C37 \\sim C79 \\sim C58 \\sim C11 \\sim C25 \\sim C75 \\sim
C6 \\sim C59 \\sim C53 \\sim C72 \\sim C68 \\sim C56 \\sim C30 \\sim C9 \\sim
C0AA \\sim C4 \\sim C63 \\sim C46 \\sim C19 \\sim C51 \\sim C54 \\sim C48 \\sim
C71 \\sim C38 \\sim C73 \\sim C12 \\sim C24 \\sim C80 \\sim C65 \\sim C15 \\sim
C69 \\sim C60 \\sim C31 \\sim C39 \\sim C14 \\sim C49 \\sim C20 \\sim C55 \\sim
C1AA \\sim C29 \\sim C74 \\sim C81 \\sim C35 \\sim C21 \\sim C76 \\sim C70
\\sim C23 \\sim C50 \\sim C32 \\sim C17 \\sim C13 \\sim C41 \\sim C16 \\sim C42
\\sim C64 \\sim C26 \\sim C27 \\sim C33 \\sim C8 \\sim C82 \\sim C40 \\sim C18
\\sim C22 \\sim C34 \\sim C28 \\sim C83 \\sim C83 \\sim C84 \\sim C84: within
3.8A with sigma of 0.01 and sigma for terminal atoms of 0.02
O2 \\sim C40 \\sim O4 \\sim C82 \\sim O1 \\sim C28: within 2A with sigma of
0.01 and sigma for terminal atoms of 0.02
C7 \\sim C6: within 2A with sigma of 0.01 and sigma for terminal atoms of 0.02
O13 \\sim Cl2 \\sim O11 \\sim O10 \\sim O12 \\sim O8 \\sim Cl1 \\sim O9 \\sim
O6B \\sim O6A \\sim O7: within 2A with sigma of 0.01 and sigma for terminal
atoms of 0.02
Uanis(O4) \\sim Ueq: with sigma of 0.001 and sigma for terminal atoms of 0.002
Uanis(O1) \\sim Ueq, Uanis(O2) \\sim Ueq: with sigma of 0.005 and sigma for
terminal atoms of 0.01
5. Others
 Fixed Sof: O6B(0.5) O7(0.5)
6.a Free rotating group:
 O5(H5a,H5b)
6.b Ternary CH refined with riding coordinates:
 B1(H1), B2(H2)
6.c Aromatic/amide H refined with riding coordinates:
 C62(H62), C61(H61), C77(H77), C58(H58), C11(H11), C6(H6), C53(H53), C72(H72),
 C68(H68), C30(H30), C0AA(H0AA), C19(H19), C48(H48), C71(H71), C38(H38),
 C73(H73), C80(H80), C65(H65), C31(H31), C20(H20), C1AA(H1AA), C29(H29),
 C74(H74), C35(H35), C70(H70), C23(H23), C32(H32), C41(H41), C16(H16), C42(H42),
  C26(H26), C82(H82), C40(H40), C28(H28)
6.d Idealised Me refined as rotating group:
 C56(H56a,H56b,H56c), C9(H9a,H9b,H9c), C4(H4a,H4b,H4c), C46(H46a,H46b,H46c),
 C51(H51a,H51b,H51c), C60(H60a,H60b,H60c), C14(H14a,H14b,H14c), C55(H55a,H55b,
 H55c), C76(H76a,H76b,H76c), C50(H50a,H50b,H50c), C13(H13a,H13b,H13c), C64(H64a,
 H64b,H64c), C8(H8a,H8b,H8c), C18(H18a,H18b,H18c), C22(H22a,H22b,H22c),
 C34(H34a,H34b,H34c), C84(H84a,H84b,H84c)
;
_olex2_submission_special_instructions 'No special instructions were received'

loop_
_space_group_symop_operation_xyz
'x, y, z'
'-x, y+1/2, -z+1/2'
'-x, -y, -z'
'x, -y-1/2, z-1/2'

loop_
_atom_site_label
_atom_site_type_symbol
_atom_site_fract_x
_atom_site_fract_y
_atom_site_fract_z
_atom_site_U_iso_or_equiv
_atom_site_adp_type
_atom_site_occupancy
_atom_site_site_symmetry_order
_atom_site_calc_flag
_atom_site_refinement_flags_posn
_atom_site_refinement_flags_adp
_atom_site_refinement_flags_occupancy
_atom_site_disorder_assembly
_atom_site_disorder_group
Co2 Co 0.55124(5) 0.82524(2) 0.69683(3) 0.02666(18) Uani 1 1 d . . . . .
Fe1 Fe 0.44090(6) 0.68450(3) 0.77614(4) 0.0281(2) Uani 1 1 d . . . . .
Co1 Co 0.73128(5) 0.61489(2) 0.70562(4) 0.0310(2) Uani 1 1 d . . . . .
Fe2 Fe 0.85579(5) 0.75707(3) 0.64155(4) 0.0290(2) Uani 1 1 d . . . . .
Cl2 Cl 0.7380(4) 0.51264(15) 0.45804(18) 0.1494(16) Uani 1 1 d . U . . .
N23 N 0.6411(3) 0.83451(14) 0.7787(2) 0.0281(10) Uani 1 1 d . . . . .
N6 N 0.3115(3) 0.70340(15) 0.7926(2) 0.0309(10) Uani 1 1 d . . . . .
N21 N 0.9881(3) 0.73858(16) 0.6312(2) 0.0330(11) Uani 1 1 d . . . . .
N15 N 0.6574(3) 0.78878(14) 0.6647(2) 0.0285(10) Uani 1 1 d . . . . .
N2 N 0.4873(3) 0.77173(15) 0.7251(2) 0.0293(10) Uani 1 1 d . . . . .
N7 N 0.2369(3) 0.67499(16) 0.7803(2) 0.0345(11) Uani 1 1 d . . . . .
N14 N 0.8020(3) 0.66865(16) 0.6842(2) 0.0338(11) Uani 1 1 d . . . . .
N17 N 0.9124(3) 0.77908(16) 0.7215(2) 0.0328(11) Uani 1 1 d . . . . .
N22 N 1.0625(3) 0.76753(17) 0.6476(2) 0.0344(11) Uani 1 1 d . . . . .
N4 N 0.3751(3) 0.66067(15) 0.6990(2) 0.0327(11) Uani 1 1 d . . . . .
N26 N 0.4608(3) 0.83122(16) 0.6150(2) 0.0336(11) Uani 1 1 d . . . . .
N24 N 0.6390(4) 0.87896(16) 0.6793(2) 0.0358(11) Uani 1 1 d . . . . .
N12 N 0.8278(4) 0.60494(16) 0.7842(2) 0.0348(11) Uani 1 1 d . . . . .
N1 N 0.6337(3) 0.65177(15) 0.7444(2) 0.0340(11) Uani 1 1 d . . . . .
N19 N 0.8781(3) 0.81418(16) 0.6036(2) 0.0318(10) Uani 1 1 d . . . . .
N25 N 0.4399(4) 0.86718(15) 0.7157(2) 0.0356(11) Uani 1 1 d . . . . .
N8 N 0.4238(3) 0.62885(16) 0.8181(2) 0.0350(11) Uani 1 1 d . . . . .
N18 N 0.9890(3) 0.80738(16) 0.7243(2) 0.0345(11) Uani 1 1 d . . . . .
N20 N 0.9659(3) 0.83384(17) 0.6207(2) 0.0375(12) Uani 1 1 d . . . . .
N11 N 0.6425(3) 0.60967(16) 0.6228(2) 0.0353(11) Uani 1 1 d . . . . .
N5 N 0.2994(3) 0.63281(16) 0.7017(2) 0.0362(11) Uani 1 1 d . . . . .
N3 N 0.5434(5) 0.72365(18) 0.8935(2) 0.0464(14) Uani 1 1 d . . . . .
N9 N 0.3345(4) 0.60883(16) 0.8058(2) 0.0381(12) Uani 1 1 d . . . . .
N10 N 0.6379(4) 0.56316(16) 0.7191(2) 0.0384(12) Uani 1 1 d . . . . .
N13 N 0.8371(4) 0.57256(17) 0.6786(2) 0.0405(12) Uani 1 1 d . . . . .
C66 C 0.7111(4) 0.86406(19) 0.7792(3) 0.0341(11) Uani 1 1 d . U . . .
C1 C 0.5625(4) 0.66512(18) 0.7575(3) 0.0316(11) Uani 1 1 d . U . . .
C2 C 0.4674(4) 0.73831(19) 0.7422(2) 0.0297(11) Uani 1 1 d . U . . .
C62 C 0.6941(5) 0.82340(19) 0.8825(3) 0.0368(12) Uani 1 1 d . U . . .
H62 H 0.6868 0.8084 0.9178 0.044 Uiso 1 1 calc R . . . .
C43 C 0.8256(4) 0.7022(2) 0.6706(3) 0.0316(11) Uani 1 1 d . U . . .
C67 C 0.7169(4) 0.88525(18) 0.7209(3) 0.0332(10) Uani 1 1 d . U . . .
N16 N 0.7600(5) 0.7203(2) 0.5219(3) 0.0548(16) Uani 1 1 d . . . . .
C47 C 0.8893(4) 0.7765(2) 0.7770(3) 0.0368(12) Uani 1 1 d . U . . .
C3 C 0.5051(4) 0.70829(19) 0.8498(3) 0.0357(12) Uani 1 1 d . U . . .
C57 C 1.0291(4) 0.7028(2) 0.6142(3) 0.0368(12) Uani 1 1 d . U . . .
C44 C 0.7298(4) 0.77589(18) 0.6553(3) 0.0306(11) Uani 1 1 d . U . . .
C45 C 0.7976(4) 0.7349(2) 0.5661(3) 0.0373(12) Uani 1 1 d . U . . .
C61 C 0.6330(4) 0.81419(19) 0.8295(3) 0.0346(11) Uani 1 1 d . U . . .
H61 H 0.5843 0.7929 0.8294 0.042 Uiso 1 1 calc R . . . .
C10 C 0.2752(4) 0.73939(19) 0.8119(3) 0.0362(12) Uani 1 1 d . U . . .
C36 C 0.8969(5) 0.5754(2) 0.7827(3) 0.0416(12) Uani 1 1 d . U . . .
C5 C 0.3939(4) 0.6603(2) 0.6432(3) 0.0388(13) Uani 1 1 d . U . . .
C52 C 0.8286(4) 0.8386(2) 0.5604(3) 0.0376(12) Uani 1 1 d . U . . .
C78 C 0.3787(4) 0.88108(19) 0.6687(3) 0.0367(11) Uani 1 1 d . U . . .
C77 C 0.3078(5) 0.9109(2) 0.6742(3) 0.0412(12) Uani 1 1 d . U . . .
H77 H 0.2668 0.9211 0.6398 0.049 Uiso 1 1 calc R . . . .
C37 C 0.9040(5) 0.5579(2) 0.7235(3) 0.0420(12) Uani 1 1 d . U . . .
C79 C 0.3906(5) 0.8614(2) 0.6109(3) 0.0398(11) Uani 1 1 d . U . . .
C58 C 1.1281(5) 0.7093(2) 0.6190(3) 0.0440(14) Uani 1 1 d . U . . .
H58 H 1.1742 0.6893 0.6089 0.053 Uiso 1 1 calc R . . . .
C11 C 0.1755(5) 0.7343(2) 0.8107(3) 0.0435(14) Uani 1 1 d . U . . .
H11 H 0.1315 0.7551 0.8214 0.052 Uiso 1 1 calc R . . . .
C25 C 0.5755(5) 0.5775(2) 0.6185(3) 0.0474(12) Uani 1 1 d . U . . .
C75 C 0.2959(5) 0.9263(2) 0.7298(3) 0.0438(13) Uani 1 1 d . U . . .
C6 C 0.3302(5) 0.6316(2) 0.6101(3) 0.0467(14) Uani 1 1 d . U . . .
H6 H 0.3275 0.6248 0.5693 0.056 Uiso 1 1 calc R . . . .
C59 C 1.1473(4) 0.7501(2) 0.6411(3) 0.0405(13) Uani 1 1 d . U . . .
C53 C 0.8854(5) 0.8740(2) 0.5507(3) 0.0413(13) Uani 1 1 d . U . . .
H53 H 0.8677 0.8967 0.5233 0.050 Uiso 1 1 calc R . . . .
C72 C 0.6371(5) 0.8989(2) 0.6268(3) 0.0399(12) Uani 1 1 d . U . . .
H72 H 0.5821 0.8948 0.5971 0.048 Uiso 1 1 calc R . . . .
C68 C 0.7950(5) 0.90926(19) 0.7110(3) 0.0383(12) Uani 1 1 d . U . . .
H68 H 0.8501 0.9121 0.7409 0.046 Uiso 1 1 calc R . . . .
C56 C 0.9732(5) 0.6624(2) 0.5934(3) 0.0456(15) Uani 1 1 d . U . . .
H56A H 0.9666 0.6443 0.6278 0.068 Uiso 1 1 calc GR . . . .
H56B H 1.0082 0.6465 0.5664 0.068 Uiso 1 1 calc GR . . . .
H56C H 0.9088 0.6702 0.5727 0.068 Uiso 1 1 calc GR . . . .
C30 C 0.6540(5) 0.6313(2) 0.5737(3) 0.0489(13) Uani 1 1 d . U . . .
H30 H 0.7008 0.6537 0.5767 0.059 Uiso 1 1 calc R . . . .
C9 C 0.3322(5) 0.7792(2) 0.8303(3) 0.0445(15) Uani 1 1 d . U . . .
H9A H 0.3913 0.7716 0.8574 0.067 Uiso 1 1 calc GR . . . .
H9B H 0.2930 0.7988 0.8504 0.067 Uiso 1 1 calc GR . . . .
H9C H 0.3497 0.7934 0.7951 0.067 Uiso 1 1 calc GR . . . .
C0AA C 0.4743(5) 0.8101(2) 0.5648(3) 0.0432(13) Uani 1 1 d . U . . .
H0AA H 0.5233 0.7887 0.5671 0.052 Uiso 1 1 calc R . . . .
C4 C 0.4660(5) 0.6884(2) 0.6211(3) 0.0407(14) Uani 1 1 d . U . . .
H4A H 0.4442 0.7184 0.6212 0.061 Uiso 1 1 calc GR . . . .
H4B H 0.4728 0.6800 0.5806 0.061 Uiso 1 1 calc GR . . . .
H4C H 0.5287 0.6856 0.6470 0.061 Uiso 1 1 calc GR . . . .
C63 C 0.7647(5) 0.8542(2) 0.8833(3) 0.0419(13) Uani 1 1 d . U . . .
C46 C 0.8132(5) 0.7478(2) 0.7933(3) 0.0435(14) Uani 1 1 d . U . . .
H46A H 0.7553 0.7497 0.7629 0.065 Uiso 1 1 calc GR . . . .
H46B H 0.7969 0.7566 0.8317 0.065 Uiso 1 1 calc GR . . . .
H46C H 0.8370 0.7181 0.7959 0.065 Uiso 1 1 calc GR . . . .
C19 C 0.6341(5) 0.5441(2) 0.7708(3) 0.0484(13) Uani 1 1 d . U . . .
H19 H 0.6845 0.5497 0.8029 0.058 Uiso 1 1 calc R . . . .
C51 C 0.7291(5) 0.8284(2) 0.5291(3) 0.0409(14) Uani 1 1 d . U . . .
H51A H 0.7329 0.8055 0.5000 0.061 Uiso 1 1 calc GR . . . .
H51B H 0.7004 0.8541 0.5087 0.061 Uiso 1 1 calc GR . . . .
H51C H 0.6888 0.8188 0.5581 0.061 Uiso 1 1 calc GR . . . .
C54 C 0.9718(5) 0.8698(2) 0.5886(3) 0.0434(13) Uani 1 1 d . U . . .
C48 C 0.9517(5) 0.8035(2) 0.8140(3) 0.0447(14) Uani 1 1 d . U . . .
H48 H 0.9517 0.8079 0.8552 0.054 Uiso 1 1 calc R . . . .
C71 C 0.7111(5) 0.9248(2) 0.6143(3) 0.0424(12) Uani 1 1 d . U . . .
H71 H 0.7064 0.9393 0.5773 0.051 Uiso 1 1 calc R . . . .
C38 C 0.9746(5) 0.5285(2) 0.7126(3) 0.0498(14) Uani 1 1 d . U . . .
H38 H 1.0208 0.5182 0.7445 0.060 Uiso 1 1 calc R . . . .
C73 C 0.4291(5) 0.8821(2) 0.7701(3) 0.0434(13) Uani 1 1 d . U . . .
H73 H 0.4717 0.8720 0.8039 0.052 Uiso 1 1 calc R . . . .
C12 C 0.1539(4) 0.6932(2) 0.7911(3) 0.0404(13) Uani 1 1 d . U . . .
C24 C 0.5666(5) 0.5561(2) 0.6731(3) 0.0446(13) Uani 1 1 d . U . . .
C80 C 0.3329(5) 0.8716(2) 0.5577(3) 0.0463(13) Uani 1 1 d . U . . .
H80 H 0.2846 0.8932 0.5562 0.056 Uiso 1 1 calc R . . . .
C65 C 0.7729(5) 0.8750(2) 0.8307(3) 0.0404(12) Uani 1 1 d . U . . .
H65 H 0.8207 0.8966 0.8299 0.048 Uiso 1 1 calc R . . . .
C15 C 0.4777(5) 0.6046(2) 0.8601(3) 0.0447(13) Uani 1 1 d . U . . .
C69 C 0.7922(5) 0.9291(2) 0.6569(3) 0.0409(12) Uani 1 1 d . U . . .
C60 C 1.2408(4) 0.7736(3) 0.6532(3) 0.0514(17) Uani 1 1 d . U . . .
H60A H 1.2443 0.7945 0.6214 0.077 Uiso 1 1 calc GR . . . .
H60B H 1.2945 0.7531 0.6548 0.077 Uiso 1 1 calc GR . . . .
H60C H 1.2453 0.7887 0.6912 0.077 Uiso 1 1 calc GR . . . .
C31 C 0.8231(5) 0.6243(2) 0.8367(3) 0.0438(13) Uani 1 1 d . U . . .
H31 H 0.7770 0.6466 0.8381 0.053 Uiso 1 1 calc R . . . .
C39 C 0.9778(5) 0.5145(2) 0.6561(3) 0.0520(14) Uani 1 1 d . U . . .
C14 C 0.5789(5) 0.6155(2) 0.8873(3) 0.0505(16) Uani 1 1 d . U . . .
H14A H 0.6122 0.6293 0.8575 0.076 Uiso 1 1 calc GR . . . .
H14B H 0.6135 0.5891 0.9015 0.076 Uiso 1 1 calc GR . . . .
H14C H 0.5776 0.6352 0.9207 0.076 Uiso 1 1 calc GR . . . .
C49 C 1.0131(5) 0.8227(2) 0.7803(3) 0.0427(14) Uani 1 1 d . U . . .
B1 B 0.2562(5) 0.6289(2) 0.7592(3) 0.0399(16) Uani 1 1 d . . . . .
H1 H 0.1956 0.6113 0.7533 0.048 Uiso 1 1 calc R . . . .
O3 O 0.9452(5) 0.9613(3) 0.6772(3) 0.098(2) Uani 1 1 d . U . . .
C20 C 0.5599(5) 0.5165(2) 0.7800(4) 0.0515(14) Uani 1 1 d . U . . .
H20 H 0.5607 0.5029 0.8173 0.062 Uiso 1 1 calc R . . . .
C55 C 1.0608(5) 0.8974(2) 0.5969(4) 0.0528(17) Uani 1 1 d . U . . .
H55A H 1.0776 0.9052 0.6389 0.079 Uiso 1 1 calc GR . . . .
H55B H 1.0483 0.9235 0.5729 0.079 Uiso 1 1 calc GR . . . .
H55C H 1.1146 0.8815 0.5843 0.079 Uiso 1 1 calc GR . . . .
C1AA C 0.4186(5) 0.8189(2) 0.5107(3) 0.0496(14) Uani 1 1 d . U . . .
H1AA H 0.4299 0.8036 0.4763 0.060 Uiso 1 1 calc R . . . .
C29 C 0.6017(6) 0.6226(3) 0.5202(4) 0.0585(16) Uani 1 1 d . U . . .
H29 H 0.6114 0.6393 0.4867 0.070 Uiso 1 1 calc R . . . .
C74 C 0.3580(5) 0.9116(2) 0.7782(3) 0.0475(14) Uani 1 1 d . U . . .
H74 H 0.3523 0.9215 0.8169 0.057 Uiso 1 1 calc R . . . .
C81 C 0.3469(5) 0.8495(3) 0.5060(3) 0.0525(14) Uani 1 1 d . U . . .
C35 C 0.9571(5) 0.5621(3) 0.8329(3) 0.0515(14) Uani 1 1 d . U . . .
H35 H 1.0024 0.5397 0.8302 0.062 Uiso 1 1 calc R . . . .
C7 C 0.2725(5) 0.6155(2) 0.6478(3) 0.0486(16) Uani 1 1 d . U . . .
C21 C 0.4835(6) 0.5091(2) 0.7333(4) 0.0540(15) Uani 1 1 d . U . . .
C76 C 0.2150(6) 0.9584(2) 0.7373(4) 0.063(2) Uani 1 1 d . U . . .
H76A H 0.2208 0.9838 0.7127 0.094 Uiso 1 1 calc GR . . . .
H76B H 0.2210 0.9670 0.7790 0.094 Uiso 1 1 calc GR . . . .
H76C H 0.1518 0.9448 0.7249 0.094 Uiso 1 1 calc GR . . . .
C70 C 0.8760(6) 0.9558(2) 0.6436(4) 0.0514(13) Uani 1 1 d . U . . .
H70 H 0.8715 0.9687 0.6056 0.062 Uiso 1 1 calc R . . . .
C23 C 0.4892(5) 0.5289(2) 0.6803(3) 0.0530(15) Uani 1 1 d . U . . .
H23 H 0.4393 0.5241 0.6475 0.064 Uiso 1 1 calc R . . . .
C50 C 1.0918(6) 0.8545(3) 0.7973(3) 0.0584(19) Uani 1 1 d . U . . .
H50A H 1.1547 0.8409 0.7962 0.088 Uiso 1 1 calc GR . . . .
H50B H 1.0893 0.8650 0.8376 0.088 Uiso 1 1 calc GR . . . .
H50C H 1.0834 0.8787 0.7695 0.088 Uiso 1 1 calc GR . . . .
C32 C 0.8827(5) 0.6129(3) 0.8879(3) 0.0519(15) Uani 1 1 d . U . . .
H32 H 0.8763 0.6270 0.9241 0.062 Uiso 1 1 calc R . . . .
C17 C 0.3330(5) 0.5736(2) 0.8400(4) 0.0526(16) Uani 1 1 d . U . . .
C13 C 0.0584(5) 0.6711(2) 0.7807(4) 0.0508(17) Uani 1 1 d . U . . .
H13A H 0.0496 0.6570 0.7417 0.076 Uiso 1 1 calc GR . . . .
H13B H 0.0066 0.6922 0.7817 0.076 Uiso 1 1 calc GR . . . .
H13C H 0.0560 0.6495 0.8116 0.076 Uiso 1 1 calc GR . . . .
C41 C 0.9108(6) 0.5303(3) 0.6100(4) 0.0574(16) Uani 1 1 d . U . . .
H41 H 0.9121 0.5219 0.5701 0.069 Uiso 1 1 calc R . . . .
C16 C 0.4229(5) 0.5696(2) 0.8735(4) 0.0571(17) Uani 1 1 d . U . . .
H16 H 0.4440 0.5472 0.9007 0.069 Uiso 1 1 calc R . . . .
B2 B 1.0374(5) 0.8133(2) 0.6693(3) 0.0387(16) Uani 1 1 d . . . . .
H2 H 1.0973 0.8312 0.6787 0.046 Uiso 1 1 calc R . . . .
C42 C 0.8420(6) 0.5588(3) 0.6241(4) 0.0553(14) Uani 1 1 d . U . . .
H42 H 0.7950 0.5692 0.5926 0.066 Uiso 1 1 calc R . . . .
C64 C 0.8336(6) 0.8647(3) 0.9386(3) 0.0565(18) Uani 1 1 d . U . . .
H64A H 0.8031 0.8853 0.9625 0.085 Uiso 1 1 calc GR . . . .
H64B H 0.8928 0.8774 0.9279 0.085 Uiso 1 1 calc GR . . . .
H64C H 0.8500 0.8384 0.9616 0.085 Uiso 1 1 calc GR . . . .
C26 C 0.5211(6) 0.5680(3) 0.5644(4) 0.0610(15) Uani 1 1 d . U . . .
H26 H 0.4732 0.5461 0.5618 0.073 Uiso 1 1 calc R . . . .
C27 C 0.5354(6) 0.5902(3) 0.5133(4) 0.0682(17) Uani 1 1 d . U . . .
C33 C 0.9521(5) 0.5812(3) 0.8875(3) 0.0567(15) Uani 1 1 d . U . . .
C8 C 0.1886(6) 0.5828(3) 0.6367(4) 0.064(2) Uani 1 1 d . U . . .
H8A H 0.2048 0.5575 0.6619 0.097 Uiso 1 1 calc GR . . . .
H8B H 0.1784 0.5741 0.5949 0.097 Uiso 1 1 calc GR . . . .
H8C H 0.1293 0.5961 0.6462 0.097 Uiso 1 1 calc GR . . . .
C82 C 0.2897(9) 0.8560(4) 0.4466(4) 0.0850(16) Uani 1 1 d . U . . .
H82 H 0.3155 0.8460 0.4130 0.102 Uiso 1 1 calc R . . . .
C40 C 1.0494(7) 0.4818(3) 0.6443(5) 0.0759(17) Uani 1 1 d . U . . .
H40 H 1.0425 0.4669 0.6076 0.091 Uiso 1 1 calc R . . . .
C18 C 0.2456(6) 0.5459(3) 0.8382(4) 0.067(2) Uani 1 1 d . U . . .
H18A H 0.1923 0.5630 0.8494 0.100 Uiso 1 1 calc GR . . . .
H18B H 0.2603 0.5219 0.8660 0.100 Uiso 1 1 calc GR . . . .
H18C H 0.2266 0.5347 0.7979 0.100 Uiso 1 1 calc GR . . . .
C22 C 0.4019(7) 0.4797(3) 0.7416(4) 0.075(2) Uani 1 1 d . U . . .
H22A H 0.4029 0.4545 0.7160 0.112 Uiso 1 1 calc GR . . . .
H22B H 0.3401 0.4949 0.7310 0.112 Uiso 1 1 calc GR . . . .
H22C H 0.4093 0.4705 0.7831 0.112 Uiso 1 1 calc GR . . . .
C34 C 1.0183(7) 0.5667(4) 0.9426(4) 0.085(3) Uani 1 1 d . U . . .
H34A H 0.9815 0.5493 0.9671 0.128 Uiso 1 1 calc GR . . . .
H34B H 1.0451 0.5920 0.9652 0.128 Uiso 1 1 calc GR . . . .
H34C H 1.0713 0.5495 0.9313 0.128 Uiso 1 1 calc GR . . . .
O13 O 0.8458(9) 0.5033(4) 0.4707(5) 0.165(4) Uani 1 1 d . U . . .
O11 O 0.6938(9) 0.4732(4) 0.4550(6) 0.190(5) Uani 1 1 d . U . . .
O2 O 1.1170(9) 0.4748(4) 0.6832(5) 0.171(3) Uani 1 1 d . U . . .
O10 O 0.7146(12) 0.5299(5) 0.4003(6) 0.236(6) Uani 1 1 d . U . . .
O4 O 0.2113(8) 0.8735(4) 0.4388(5) 0.150(3) Uani 1 1 d D U . . .
C28 C 0.4766(8) 0.5773(4) 0.4550(5) 0.0936(19) Uani 1 1 d . U . . .
H28 H 0.4351 0.5529 0.4517 0.112 Uiso 1 1 calc R . . . .
O12 O 0.7315(12) 0.5405(5) 0.4957(6) 0.243(6) Uani 1 1 d . U . . .
O1 O 0.4846(11) 0.5996(5) 0.4122(6) 0.201(4) Uani 1 1 d . U . . .
Cl1 Cl 0.2575(3) 1.00198(8) 0.54406(12) 0.0966(9) Uani 1 1 d . U . . .
O9 O 0.2336(9) 1.0393(3) 0.5208(4) 0.151(4) Uani 1 1 d . U . . .
O8 O 0.3538(9) 0.9977(4) 0.5725(6) 0.181(5) Uani 1 1 d . U . . .
O6B O 0.2335(16) 1.0098(6) 0.6040(8) 0.135(5) Uani 0.5 1 d . U P A .
O6A O 0.2118(8) 0.9664(3) 0.5400(5) 0.159(4) Uani 1 1 d . U . A 2
O5 O 0.5452(5) 0.7738(2) 0.9947(3) 0.0785(19) Uani 1 1 d . . . . .
H5A H 0.6072 0.7787 1.0027 0.118 Uiso 1 1 d G . . . .
H5B H 0.5337 0.7555 0.9656 0.118 Uiso 1 1 d G . . . .
O7 O 0.2861(17) 0.9818(6) 0.4878(8) 0.136(5) Uani 0.5 1 d . U P A 1
C83 C 1.0484(9) 0.7906(4) 0.4885(5) 0.088(2) Uiso 1 1 d D U . . .
C84 C 0.9696(9) 0.7664(4) 0.4686(6) 0.118(4) Uiso 1 1 d D U . . .
H84A H 0.9314 0.7804 0.4341 0.176 Uiso 1 1 calc GR . . . .
H84B H 0.9298 0.7633 0.5001 0.176 Uiso 1 1 calc GR . . . .
H84C H 0.9904 0.7379 0.4571 0.176 Uiso 1 1 calc GR . . . .
N27 N 1.1150(13) 0.8133(6) 0.5074(8) 0.201(7) Uiso 1 1 d D . . . .

loop_
_atom_site_aniso_label
_atom_site_aniso_U_11
_atom_site_aniso_U_22
_atom_site_aniso_U_33
_atom_site_aniso_U_23
_atom_site_aniso_U_13
_atom_site_aniso_U_12
Co2 0.0229(4) 0.0260(4) 0.0314(4) 0.0060(3) 0.0054(3) 0.0037(3)
Fe1 0.0229(4) 0.0291(4) 0.0312(4) 0.0006(3) 0.0008(3) 0.0028(3)
Co1 0.0225(4) 0.0305(4) 0.0383(4) 0.0015(3) -0.0007(3) 0.0036(3)
Fe2 0.0184(4) 0.0368(4) 0.0304(4) -0.0018(3) -0.0004(3) 0.0047(3)
Cl2 0.190(4) 0.141(3) 0.103(3) -0.056(2) -0.023(3) -0.043(3)
N23 0.025(2) 0.027(2) 0.032(2) 0.0027(19) 0.0038(19) 0.0000(18)
N6 0.026(2) 0.031(2) 0.037(3) 0.004(2) 0.007(2) 0.0017(19)
N21 0.021(2) 0.042(3) 0.035(3) 0.000(2) 0.001(2) 0.007(2)
N15 0.021(2) 0.029(2) 0.037(3) 0.006(2) 0.0066(19) 0.0028(18)
N2 0.020(2) 0.034(3) 0.033(2) 0.001(2) 0.0014(19) 0.0036(19)
N7 0.022(2) 0.037(3) 0.045(3) 0.002(2) 0.004(2) -0.001(2)
N14 0.018(2) 0.037(3) 0.043(3) -0.004(2) -0.002(2) 0.007(2)
N17 0.024(2) 0.037(3) 0.036(3) -0.002(2) 0.000(2) 0.003(2)
N22 0.019(2) 0.047(3) 0.036(3) 0.003(2) 0.002(2) 0.001(2)
N4 0.023(2) 0.034(3) 0.039(3) -0.005(2) -0.001(2) 0.004(2)
N26 0.027(2) 0.036(3) 0.039(3) 0.003(2) 0.011(2) 0.000(2)
N24 0.035(3) 0.033(3) 0.041(3) 0.009(2) 0.012(2) 0.004(2)
N12 0.030(3) 0.034(3) 0.040(3) 0.004(2) 0.003(2) 0.000(2)
N1 0.024(2) 0.032(3) 0.044(3) 0.003(2) -0.002(2) 0.002(2)
N19 0.016(2) 0.044(3) 0.034(3) 0.002(2) -0.0018(19) -0.0010(19)
N25 0.039(3) 0.031(3) 0.038(3) 0.002(2) 0.011(2) 0.002(2)
N8 0.025(2) 0.034(3) 0.045(3) 0.003(2) 0.004(2) 0.001(2)
N18 0.026(2) 0.036(3) 0.037(3) -0.003(2) -0.006(2) -0.001(2)
N20 0.021(2) 0.044(3) 0.045(3) 0.005(2) -0.003(2) -0.005(2)
N11 0.026(2) 0.036(3) 0.041(3) 0.002(2) -0.002(2) 0.003(2)
N5 0.026(2) 0.035(3) 0.045(3) -0.008(2) -0.004(2) 0.000(2)
N3 0.062(4) 0.046(3) 0.028(3) 0.002(2) -0.002(3) -0.010(3)
N9 0.026(3) 0.033(3) 0.053(3) 0.003(2) 0.003(2) -0.003(2)
N10 0.030(3) 0.033(3) 0.051(3) 0.006(2) 0.003(2) 0.005(2)
N13 0.037(3) 0.038(3) 0.044(3) -0.005(2) -0.002(2) 0.002(2)
C66 0.030(2) 0.033(2) 0.041(2) 0.000(2) 0.008(2) 0.000(2)
C1 0.028(2) 0.032(3) 0.033(3) 0.006(2) -0.001(2) -0.001(2)
C2 0.022(2) 0.035(3) 0.031(2) -0.002(2) 0.001(2) 0.004(2)
C62 0.039(3) 0.037(3) 0.034(3) 0.002(2) 0.003(2) 0.003(2)
C43 0.020(2) 0.040(3) 0.033(2) -0.004(2) 0.000(2) 0.007(2)
C67 0.032(2) 0.027(2) 0.042(2) 0.001(2) 0.012(2) 0.0018(19)
N16 0.066(4) 0.056(4) 0.036(3) -0.009(3) -0.010(3) 0.009(3)
C47 0.033(2) 0.040(3) 0.037(3) -0.002(2) 0.003(2) 0.012(2)
C3 0.031(3) 0.036(3) 0.040(3) 0.007(2) 0.005(2) -0.003(2)
C57 0.023(2) 0.049(3) 0.039(3) 0.003(2) 0.008(2) 0.011(2)
C44 0.026(2) 0.031(2) 0.034(2) 0.004(2) 0.000(2) 0.001(2)
C45 0.029(3) 0.045(3) 0.037(3) 0.004(2) 0.004(2) 0.005(2)
C61 0.032(2) 0.032(2) 0.039(2) 0.002(2) 0.005(2) 0.001(2)
C10 0.032(3) 0.036(3) 0.043(3) 0.002(2) 0.014(2) 0.007(2)
C36 0.032(2) 0.049(3) 0.044(3) 0.001(2) 0.006(2) 0.006(2)
C5 0.032(3) 0.047(3) 0.036(3) -0.007(2) -0.001(2) 0.010(2)
C52 0.031(2) 0.041(2) 0.040(3) 0.004(2) 0.005(2) 0.001(2)
C78 0.035(2) 0.035(2) 0.043(3) 0.007(2) 0.013(2) -0.004(2)
C77 0.037(3) 0.037(3) 0.051(3) 0.007(2) 0.011(2) -0.003(2)
C37 0.034(2) 0.045(3) 0.045(3) 0.002(2) 0.003(2) 0.003(2)
C79 0.037(2) 0.042(2) 0.043(2) 0.008(2) 0.013(2) -0.004(2)
C58 0.029(3) 0.064(4) 0.040(3) 0.005(3) 0.008(2) 0.016(3)
C11 0.035(3) 0.045(3) 0.054(3) 0.005(3) 0.018(3) 0.010(3)
C25 0.040(2) 0.050(2) 0.051(2) -0.003(2) 0.004(2) -0.003(2)
C75 0.042(3) 0.036(3) 0.056(3) 0.000(2) 0.016(3) -0.004(2)
C6 0.041(3) 0.050(3) 0.046(3) -0.017(3) -0.001(3) 0.006(3)
C59 0.024(3) 0.059(3) 0.039(3) 0.010(3) 0.006(2) 0.009(2)
C53 0.036(3) 0.044(3) 0.045(3) 0.006(2) 0.009(2) -0.001(2)
C72 0.039(2) 0.037(2) 0.045(2) 0.006(2) 0.012(2) 0.001(2)
C68 0.035(2) 0.032(2) 0.050(3) -0.001(2) 0.013(2) -0.002(2)
C56 0.035(3) 0.053(4) 0.049(4) -0.009(3) 0.009(3) 0.012(3)
C30 0.043(3) 0.055(3) 0.048(3) 0.003(2) 0.007(2) -0.005(2)
C9 0.045(3) 0.038(3) 0.055(4) -0.003(3) 0.021(3) 0.003(3)
C0AA 0.040(3) 0.051(3) 0.041(3) 0.002(2) 0.014(2) -0.008(2)
C4 0.040(3) 0.051(3) 0.032(3) 0.001(3) 0.008(3) 0.011(3)
C63 0.041(3) 0.043(3) 0.041(3) -0.004(2) 0.001(2) -0.002(2)
C46 0.039(3) 0.050(3) 0.042(3) 0.003(3) 0.012(3) 0.010(3)
C19 0.045(3) 0.042(3) 0.056(3) 0.007(2) 0.001(2) 0.003(2)
C51 0.035(3) 0.048(3) 0.037(3) 0.009(3) -0.004(3) 0.004(3)
C54 0.038(3) 0.045(3) 0.048(3) 0.007(2) 0.012(2) -0.002(2)
C48 0.045(3) 0.049(3) 0.039(3) -0.008(3) 0.005(3) 0.009(3)
C71 0.046(3) 0.036(2) 0.049(3) 0.009(2) 0.016(2) 0.001(2)
C38 0.041(3) 0.053(3) 0.056(3) 0.000(3) 0.008(3) 0.010(2)
C73 0.047(3) 0.038(3) 0.046(3) 0.001(2) 0.011(2) 0.001(2)
C12 0.031(3) 0.046(3) 0.046(3) 0.012(3) 0.010(3) 0.006(2)
C24 0.041(3) 0.041(3) 0.051(3) 0.000(2) 0.007(2) -0.002(2)
C80 0.041(3) 0.054(3) 0.046(3) 0.010(2) 0.014(2) -0.004(2)
C65 0.038(2) 0.038(2) 0.044(3) -0.002(2) 0.003(2) -0.004(2)
C15 0.038(3) 0.040(3) 0.055(3) 0.010(2) 0.003(2) 0.001(2)
C69 0.043(2) 0.033(2) 0.051(3) -0.001(2) 0.019(2) -0.004(2)
C60 0.020(3) 0.079(5) 0.055(4) 0.010(4) 0.005(3) 0.007(3)
C31 0.036(3) 0.053(3) 0.043(3) 0.002(2) 0.007(2) 0.005(2)
C39 0.048(3) 0.053(3) 0.055(3) -0.003(3) 0.009(3) 0.008(3)
C14 0.043(3) 0.052(4) 0.052(4) 0.019(3) -0.006(3) -0.001(3)
C49 0.043(3) 0.044(3) 0.038(3) -0.008(3) -0.005(3) 0.004(3)
B1 0.030(3) 0.034(4) 0.054(4) -0.001(3) -0.001(3) -0.002(3)
O3 0.071(3) 0.135(6) 0.091(4) -0.026(4) 0.020(2) -0.039(4)
C20 0.052(3) 0.039(3) 0.062(3) 0.010(3) 0.007(3) -0.004(3)
C55 0.039(4) 0.057(4) 0.062(4) 0.005(3) 0.005(3) -0.009(3)
C1AA 0.048(3) 0.067(3) 0.036(3) 0.002(3) 0.014(3) -0.009(3)
C29 0.054(3) 0.069(4) 0.052(3) 0.001(3) 0.007(3) -0.006(3)
C74 0.049(3) 0.043(3) 0.054(3) -0.003(3) 0.018(3) 0.003(3)
C81 0.045(3) 0.067(3) 0.049(3) 0.010(3) 0.019(2) -0.007(3)
C35 0.039(3) 0.068(3) 0.048(3) 0.004(3) 0.004(2) 0.014(3)
C7 0.037(3) 0.046(4) 0.059(4) -0.017(3) -0.004(3) 0.001(3)
C21 0.054(3) 0.046(3) 0.061(3) 0.004(3) 0.007(3) -0.006(3)
C76 0.056(4) 0.039(4) 0.097(5) -0.003(4) 0.024(4) -0.001(3)
C70 0.055(2) 0.040(3) 0.064(3) 0.004(2) 0.0278(19) -0.005(2)
C23 0.047(3) 0.049(3) 0.061(3) 0.001(3) 0.001(3) -0.012(3)
C50 0.056(4) 0.058(4) 0.054(4) -0.011(3) -0.014(3) -0.007(4)
C32 0.043(3) 0.074(4) 0.039(3) -0.004(3) 0.008(3) 0.012(3)
C17 0.045(3) 0.036(3) 0.075(4) 0.016(3) 0.003(3) -0.002(3)
C13 0.030(3) 0.056(4) 0.068(4) 0.010(3) 0.011(3) -0.003(3)
C41 0.056(3) 0.058(3) 0.056(3) -0.014(3) 0.004(3) 0.009(3)
C16 0.048(3) 0.046(3) 0.074(4) 0.020(3) 0.000(3) -0.001(3)
B2 0.028(3) 0.047(4) 0.039(4) 0.002(3) -0.002(3) -0.006(3)
C42 0.049(3) 0.058(3) 0.057(3) -0.007(3) 0.001(3) 0.009(3)
C64 0.066(4) 0.060(4) 0.039(3) -0.004(3) -0.004(3) -0.017(4)
C26 0.055(3) 0.069(3) 0.056(3) -0.002(3) 0.001(3) -0.017(3)
C27 0.062(3) 0.080(4) 0.060(3) -0.002(3) 0.003(3) -0.015(3)
C33 0.043(3) 0.077(4) 0.048(3) 0.001(3) 0.004(3) 0.014(3)
C8 0.058(5) 0.058(5) 0.071(5) -0.018(4) -0.010(4) -0.012(4)
C82 0.104(3) 0.100(4) 0.048(3) 0.015(3) 0.004(3) -0.036(2)
C40 0.073(3) 0.075(4) 0.081(3) -0.018(3) 0.017(2) 0.018(3)
C18 0.049(4) 0.048(4) 0.100(6) 0.022(4) 0.001(4) -0.013(3)
C22 0.073(5) 0.068(5) 0.082(5) 0.001(4) 0.009(4) -0.021(4)
C34 0.074(5) 0.118(6) 0.061(5) 0.002(5) -0.001(4) 0.036(5)
O13 0.149(9) 0.225(11) 0.113(7) -0.021(7) -0.006(7) -0.069(8)
O11 0.168(9) 0.190(10) 0.204(10) -0.045(9) 0.006(8) -0.099(8)
O2 0.165(5) 0.199(7) 0.130(5) 0.013(6) -0.038(3) 0.067(6)
O10 0.287(13) 0.217(12) 0.156(10) 0.017(9) -0.112(10) -0.053(11)
O4 0.142(3) 0.153(3) 0.155(3) 0.000(2) 0.019(2) 0.0151(18)
C28 0.086(4) 0.104(4) 0.084(3) -0.007(2) -0.007(3) -0.026(4)
O12 0.270(13) 0.236(12) 0.185(10) -0.130(9) -0.084(10) 0.078(10)
O1 0.232(8) 0.223(6) 0.141(4) 0.069(3) 0.005(5) -0.057(6)
Cl1 0.147(3) 0.0521(12) 0.0791(16) 0.0102(12) -0.0187(17) -0.0318(15)
O9 0.236(10) 0.091(5) 0.128(7) 0.063(5) 0.038(7) 0.040(6)
O8 0.147(8) 0.169(8) 0.196(9) 0.034(7) -0.075(7) -0.054(7)
O6B 0.163(10) 0.122(9) 0.099(9) 0.027(8) -0.042(9) -0.001(9)
O6A 0.168(8) 0.097(6) 0.183(8) 0.040(6) -0.062(6) -0.065(5)
O5 0.069(4) 0.082(4) 0.093(5) -0.042(4) 0.039(4) -0.023(3)
O7 0.205(12) 0.085(9) 0.109(10) -0.017(8) -0.001(10) -0.014(10)

loop_
_atom_type_symbol
_atom_type_description
_atom_type_scat_dispersion_real
_atom_type_scat_dispersion_imag
_atom_type_scat_source
C C 0.0033 0.0016 'International Tables Vol C Tables 4.2.6.8 and 6.1.1.4'
H H 0.0000 0.0000 'International Tables Vol C Tables 4.2.6.8 and 6.1.1.4'
B B 0.0013 0.0007 'International Tables Vol C Tables 4.2.6.8 and 6.1.1.4'
Cl Cl 0.1484 0.1585 'International Tables Vol C Tables 4.2.6.8 and 6.1.1.4'
Co Co 0.3494 0.9721 'International Tables Vol C Tables 4.2.6.8 and 6.1.1.4'
Fe Fe 0.3463 0.8444 'International Tables Vol C Tables 4.2.6.8 and 6.1.1.4'
N N 0.0061 0.0033 'International Tables Vol C Tables 4.2.6.8 and 6.1.1.4'
O O 0.0106 0.0060 'International Tables Vol C Tables 4.2.6.8 and 6.1.1.4'

loop_
_geom_angle_atom_site_label_1
_geom_angle_atom_site_label_2
_geom_angle_atom_site_label_3
_geom_angle
_geom_angle_site_symmetry_1
_geom_angle_site_symmetry_3
_geom_angle_publ_flag
N23 Co2 N24 77.32(19) . . ?
N23 Co2 N25 95.12(19) . . ?
N15 Co2 N23 91.65(18) . . ?
N15 Co2 N26 95.61(19) . . ?
N15 Co2 N24 84.24(18) . . ?
N15 Co2 N25 170.69(19) . . ?
N2 Co2 N23 93.50(18) . . ?
N2 Co2 N15 92.17(18) . . ?
N2 Co2 N26 96.98(19) . . ?
N2 Co2 N24 170.00(19) . . ?
N2 Co2 N25 93.79(18) . . ?
N26 Co2 N23 167.00(19) . . ?
N26 Co2 N24 92.67(19) . . ?
N26 Co2 N25 76.58(19) . . ?
N25 Co2 N24 91.00(19) . . ?
N6 Fe1 N4 88.2(2) . . ?
N6 Fe1 N8 89.2(2) . . ?
N4 Fe1 N8 91.6(2) . . ?
C1 Fe1 N6 177.6(2) . . ?
C1 Fe1 N4 89.4(2) . . ?
C1 Fe1 N8 90.6(2) . . ?
C1 Fe1 C3 90.4(3) . . ?
C2 Fe1 N6 93.3(2) . . ?
C2 Fe1 N4 93.5(2) . . ?
C2 Fe1 N8 174.5(2) . . ?
C2 Fe1 C1 87.2(2) . . ?
C2 Fe1 C3 85.6(2) . . ?
C3 Fe1 N6 92.0(2) . . ?
C3 Fe1 N4 179.1(2) . . ?
C3 Fe1 N8 89.4(2) . . ?
N14 Co1 N12 93.17(19) . . ?
N14 Co1 N1 91.35(19) . . ?
N14 Co1 N11 95.0(2) . . ?
N14 Co1 N10 170.78(19) . . ?
N14 Co1 N13 93.0(2) . . ?
N12 Co1 N11 166.4(2) . . ?
N12 Co1 N10 95.3(2) . . ?
N12 Co1 N13 77.0(2) . . ?
N1 Co1 N12 95.42(19) . . ?
N1 Co1 N11 95.24(19) . . ?
N1 Co1 N10 84.18(19) . . ?
N1 Co1 N13 171.4(2) . . ?
N11 Co1 N10 77.4(2) . . ?
N11 Co1 N13 91.7(2) . . ?
N10 Co1 N13 92.5(2) . . ?
N21 Fe2 N17 88.0(2) . . ?
N21 Fe2 N19 89.7(2) . . ?
N17 Fe2 N19 91.4(2) . . ?
C43 Fe2 N21 92.4(2) . . ?
C43 Fe2 N17 93.9(2) . . ?
C43 Fe2 N19 174.4(2) . . ?
C43 Fe2 C44 87.6(2) . . ?
C43 Fe2 C45 84.5(3) . . ?
C44 Fe2 N21 177.3(2) . . ?
C44 Fe2 N17 89.3(2) . . ?
C44 Fe2 N19 90.5(2) . . ?
C45 Fe2 N21 93.5(2) . . ?
C45 Fe2 N17 177.8(2) . . ?
C45 Fe2 N19 90.2(2) . . ?
C45 Fe2 C44 89.2(3) . . ?
O11 Cl2 O13 105.4(9) . . ?
O11 Cl2 O10 104.9(8) . . ?
O10 Cl2 O13 109.2(10) . . ?
O12 Cl2 O13 100.4(8) . . ?
O12 Cl2 O11 125.6(12) . . ?
O12 Cl2 O10 110.5(11) . . ?
C66 N23 Co2 115.7(4) . . ?
C61 N23 Co2 125.8(4) . . ?
C61 N23 C66 118.5(5) . . ?
N7 N6 Fe1 117.2(4) . . ?
C10 N6 Fe1 135.6(4) . . ?
C10 N6 N7 107.2(5) . . ?
N22 N21 Fe2 117.0(4) . . ?
C57 N21 Fe2 136.5(4) . . ?
C57 N21 N22 106.4(5) . . ?
C44 N15 Co2 163.2(5) . . ?
C2 N2 Co2 167.8(4) . . ?
N6 N7 B1 120.0(5) . . ?
C12 N7 N6 110.0(5) . . ?
C12 N7 B1 130.0(5) . . ?
C43 N14 Co1 167.8(4) . . ?
N18 N17 Fe2 117.1(4) . . ?
C47 N17 Fe2 135.6(4) . . ?
C47 N17 N18 107.0(5) . . ?
N21 N22 B2 118.8(5) . . ?
C59 N22 N21 110.4(5) . . ?
C59 N22 B2 130.7(5) . . ?
N5 N4 Fe1 116.5(4) . . ?
C5 N4 Fe1 135.2(4) . . ?
C5 N4 N5 107.6(5) . . ?
C79 N26 Co2 117.1(4) . . ?
C79 N26 C0AA 118.2(6) . . ?
C0AA N26 Co2 124.4(4) . . ?
C67 N24 Co2 113.8(4) . . ?
C67 N24 C72 117.7(5) . . ?
C72 N24 Co2 126.3(4) . . ?
C36 N12 Co1 116.9(4) . . ?
C36 N12 C31 117.6(6) . . ?
C31 N12 Co1 125.4(4) . . ?
C1 N1 Co1 162.2(5) . . ?
N20 N19 Fe2 117.5(4) . . ?
C52 N19 Fe2 135.5(4) . . ?
C52 N19 N20 106.9(5) . . ?
C78 N25 Co2 115.6(4) . . ?
C78 N25 C73 118.4(5) . . ?
C73 N25 Co2 125.9(4) . . ?
N9 N8 Fe1 117.5(4) . . ?
C15 N8 Fe1 136.4(4) . . ?
C15 N8 N9 106.1(5) . . ?
N17 N18 B2 118.6(5) . . ?
C49 N18 N17 110.1(5) . . ?
C49 N18 B2 131.0(5) . . ?
N19 N20 B2 118.5(5) . . ?
C54 N20 N19 110.2(5) . . ?
C54 N20 B2 131.3(5) . . ?
C25 N11 Co1 115.2(4) . . ?
C30 N11 Co1 125.7(4) . . ?
C30 N11 C25 118.6(6) . . ?
N4 N5 B1 119.7(5) . . ?
C7 N5 N4 108.7(5) . . ?
C7 N5 B1 131.4(6) . . ?
N8 N9 B1 118.7(5) . . ?
C17 N9 N8 110.1(5) . . ?
C17 N9 B1 131.2(6) . . ?
C19 N10 Co1 125.3(5) . . ?
C19 N10 C24 119.4(6) . . ?
C24 N10 Co1 114.1(4) . . ?
C37 N13 Co1 114.5(4) . . ?
C42 N13 Co1 127.4(5) . . ?
C42 N13 C37 118.0(6) . . ?
N23 C66 C67 115.8(5) . . ?
N23 C66 C65 122.1(6) . . ?
C65 C66 C67 122.1(5) . . ?
N1 C1 Fe1 176.5(5) . . ?
N2 C2 Fe1 175.5(5) . . ?
C63 C62 C61 119.6(6) . . ?
N14 C43 Fe2 174.6(5) . . ?
N24 C67 C66 114.5(5) . . ?
N24 C67 C68 122.7(6) . . ?
C68 C67 C66 122.9(6) . . ?
N17 C47 C46 123.8(6) . . ?
N17 C47 C48 108.1(6) . . ?
C48 C47 C46 128.1(6) . . ?
N3 C3 Fe1 178.2(6) . . ?
N21 C57 C58 108.9(6) . . ?
N21 C57 C56 124.0(5) . . ?
C58 C57 C56 127.2(6) . . ?
N15 C44 Fe2 176.7(5) . . ?
N16 C45 Fe2 176.9(6) . . ?
N23 C61 C62 122.0(6) . . ?
N6 C10 C11 109.1(6) . . ?
N6 C10 C9 125.1(5) . . ?
C11 C10 C9 125.8(6) . . ?
N12 C36 C37 115.4(6) . . ?
N12 C36 C35 122.5(6) . . ?
C35 C36 C37 122.1(6) . . ?
N4 C5 C6 108.5(6) . . ?
N4 C5 C4 124.3(6) . . ?
C6 C5 C4 127.1(6) . . ?
N19 C52 C53 108.7(6) . . ?
N19 C52 C51 124.2(6) . . ?
C53 C52 C51 127.1(6) . . ?
N25 C78 C77 121.6(6) . . ?
N25 C78 C79 115.7(5) . . ?
C77 C78 C79 122.7(6) . . ?
C78 C77 C75 120.3(6) . . ?
N13 C37 C36 115.6(6) . . ?
N13 C37 C38 120.6(6) . . ?
C38 C37 C36 123.8(6) . . ?
N26 C79 C78 113.9(6) . . ?
N26 C79 C80 122.5(6) . . ?
C80 C79 C78 123.5(6) . . ?
C59 C58 C57 107.4(6) . . ?
C12 C11 C10 106.3(6) . . ?
N11 C25 C24 115.4(6) . . ?
N11 C25 C26 120.0(7) . . ?
C26 C25 C24 124.5(7) . . ?
C77 C75 C76 121.3(7) . . ?
C74 C75 C77 118.0(6) . . ?
C74 C75 C76 120.7(7) . . ?
C7 C6 C5 106.5(6) . . ?
N22 C59 C58 106.8(6) . . ?
N22 C59 C60 123.4(6) . . ?
C58 C59 C60 129.6(6) . . ?
C54 C53 C52 106.9(6) . . ?
N24 C72 C71 123.0(6) . . ?
C67 C68 C69 118.8(6) . . ?
N11 C30 C29 122.5(7) . . ?
N26 C0AA C1AA 121.6(7) . . ?
C62 C63 C65 118.2(6) . . ?
C62 C63 C64 121.9(6) . . ?
C65 C63 C64 119.8(6) . . ?
N10 C19 C20 123.1(7) . . ?
N20 C54 C53 107.3(6) . . ?
N20 C54 C55 121.8(6) . . ?
C53 C54 C55 130.9(6) . . ?
C49 C48 C47 107.9(6) . . ?
C72 C71 C69 118.1(6) . . ?
C39 C38 C37 120.4(7) . . ?
N25 C73 C74 122.2(7) . . ?
N7 C12 C11 107.4(6) . . ?
N7 C12 C13 123.5(6) . . ?
C11 C12 C13 129.1(6) . . ?
N10 C24 C25 116.5(6) . . ?
N10 C24 C23 119.9(6) . . ?
C23 C24 C25 123.6(7) . . ?
C79 C80 C81 119.0(7) . . ?
C63 C65 C66 119.6(6) . . ?
N8 C15 C14 123.7(6) . . ?
N8 C15 C16 109.1(6) . . ?
C16 C15 C14 127.2(6) . . ?
C68 C69 C71 119.6(6) . . ?
C68 C69 C70 121.0(7) . . ?
C71 C69 C70 119.4(6) . . ?
N12 C31 C32 122.2(6) . . ?
C38 C39 C41 118.9(7) . . ?
C38 C39 C40 120.9(7) . . ?
C41 C39 C40 120.1(7) . . ?
N18 C49 C48 106.9(6) . . ?
N18 C49 C50 123.0(6) . . ?
C48 C49 C50 130.1(6) . . ?
N5 B1 N7 107.6(5) . . ?
N9 B1 N7 107.6(5) . . ?
N9 B1 N5 106.9(5) . . ?
C19 C20 C21 118.9(7) . . ?
C81 C1AA C0AA 120.5(7) . . ?
C30 C29 C27 121.1(8) . . ?
C75 C74 C73 119.4(7) . . ?
C80 C81 C82 125.3(8) . . ?
C1AA C81 C80 118.0(7) . . ?
C1AA C81 C82 116.6(8) . . ?
C36 C35 C33 120.5(7) . . ?
N5 C7 C6 108.7(6) . . ?
N5 C7 C8 120.9(7) . . ?
C6 C7 C8 130.4(7) . . ?
C20 C21 C22 120.6(7) . . ?
C23 C21 C20 117.0(7) . . ?
C23 C21 C22 122.4(7) . . ?
O3 C70 C69 123.3(8) . . ?
C21 C23 C24 121.7(7) . . ?
C31 C32 C33 120.7(7) . . ?
N9 C17 C16 107.4(6) . . ?
N9 C17 C18 122.7(7) . . ?
C16 C17 C18 129.9(7) . . ?
C42 C41 C39 117.6(7) . . ?
C17 C16 C15 107.2(6) . . ?
N18 B2 N22 107.5(5) . . ?
N20 B2 N22 107.9(5) . . ?
N20 B2 N18 109.0(5) . . ?
N13 C42 C41 124.4(7) . . ?
C25 C26 C27 120.7(8) . . ?
C29 C27 C26 117.0(8) . . ?
C29 C27 C28 124.6(9) . . ?
C26 C27 C28 118.4(8) . . ?
C35 C33 C34 120.7(7) . . ?
C32 C33 C35 116.3(7) . . ?
C32 C33 C34 123.0(7) . . ?
O4 C82 C81 123.0(11) . . ?
O2 C40 C39 117.7(10) . . ?
O1 C28 C27 116.7(12) . . ?
O9 Cl1 O8 116.0(8) . . ?
O9 Cl1 O6B 98.6(9) . . ?
O9 Cl1 O7 96.2(8) . . ?
O8 Cl1 O6B 85.9(9) . . ?
O8 Cl1 O7 89.5(11) . . ?
O6B Cl1 O7 165.0(10) . . ?
O6A Cl1 O9 130.8(8) . . ?
O6A Cl1 O8 112.6(7) . . ?
O6A Cl1 O6B 91.5(10) . . ?
N27 C83 C84 176.8(16) . . ?

loop_
_geom_bond_atom_site_label_1
_geom_bond_atom_site_label_2
_geom_bond_distance
_geom_bond_site_symmetry_2
_geom_bond_publ_flag
Co2 N23 2.101(5) . ?
Co2 N15 2.088(5) . ?
Co2 N2 2.041(5) . ?
Co2 N26 2.092(5) . ?
Co2 N24 2.147(5) . ?
Co2 N25 2.125(5) . ?
Fe1 N6 1.991(5) . ?
Fe1 N4 1.995(5) . ?
Fe1 N8 2.011(5) . ?
Fe1 C1 1.912(6) . ?
Fe1 C2 1.905(6) . ?
Fe1 C3 1.925(6) . ?
Co1 N14 2.040(5) . ?
Co1 N12 2.090(5) . ?
Co1 N1 2.081(5) . ?
Co1 N11 2.097(5) . ?
Co1 N10 2.124(5) . ?
Co1 N13 2.142(5) . ?
Fe2 N21 1.985(5) . ?
Fe2 N17 1.992(5) . ?
Fe2 N19 2.021(5) . ?
Fe2 C43 1.903(6) . ?
Fe2 C44 1.926(6) . ?
Fe2 C45 1.912(6) . ?
Cl2 O13 1.515(13) . ?
Cl2 O11 1.369(12) . ?
Cl2 O10 1.413(14) . ?
Cl2 O12 1.233(12) . ?
N23 C66 1.341(7) . ?
N23 C61 1.339(7) . ?
N6 N7 1.361(7) . ?
N6 C10 1.333(7) . ?
N21 N22 1.382(7) . ?
N21 C57 1.335(8) . ?
N15 C44 1.140(7) . ?
N2 C2 1.159(7) . ?
N7 C12 1.349(8) . ?
N7 B1 1.548(9) . ?
N14 C43 1.151(8) . ?
N17 N18 1.378(7) . ?
N17 C47 1.357(8) . ?
N22 C59 1.332(7) . ?
N22 B2 1.564(9) . ?
N4 N5 1.375(7) . ?
N4 C5 1.340(8) . ?
N26 C79 1.350(8) . ?
N26 C0AA 1.359(8) . ?
N24 C67 1.342(8) . ?
N24 C72 1.343(8) . ?
N12 C36 1.337(8) . ?
N12 C31 1.351(8) . ?
N1 C1 1.160(7) . ?
N19 N20 1.371(6) . ?
N19 C52 1.347(8) . ?
N25 C78 1.334(8) . ?
N25 C73 1.356(8) . ?
N8 N9 1.383(7) . ?
N8 C15 1.352(8) . ?
N18 C49 1.356(8) . ?
N18 B2 1.527(9) . ?
N20 C54 1.346(8) . ?
N20 B2 1.513(9) . ?
N11 C25 1.363(8) . ?
N11 C30 1.338(9) . ?
N5 B1 1.534(9) . ?
N5 C7 1.341(8) . ?
N3 C3 1.158(8) . ?
N9 B1 1.533(9) . ?
N9 C17 1.349(8) . ?
N10 C19 1.328(9) . ?
N10 C24 1.347(8) . ?
N13 C37 1.352(8) . ?
N13 C42 1.327(9) . ?
C66 C67 1.497(8) . ?
C66 C65 1.387(9) . ?
C62 C61 1.396(8) . ?
C62 C63 1.372(9) . ?
C67 C68 1.370(8) . ?
N16 C45 1.156(8) . ?
C47 C46 1.479(9) . ?
C47 C48 1.397(9) . ?
C57 C58 1.385(8) . ?
C57 C56 1.517(9) . ?
C10 C11 1.397(9) . ?
C10 C9 1.498(9) . ?
C36 C37 1.476(9) . ?
C36 C35 1.372(9) . ?
C5 C6 1.395(9) . ?
C5 C4 1.482(9) . ?
C52 C53 1.395(9) . ?
C52 C51 1.492(9) . ?
C78 C77 1.378(9) . ?
C78 C79 1.488(9) . ?
C77 C75 1.390(10) . ?
C37 C38 1.395(9) . ?
C79 C80 1.383(9) . ?
C58 C59 1.375(10) . ?
C11 C12 1.370(10) . ?
C25 C24 1.437(10) . ?
C25 C26 1.375(10) . ?
C75 C74 1.371(10) . ?
C75 C76 1.538(10) . ?
C6 C7 1.365(10) . ?
C59 C60 1.484(9) . ?
C53 C54 1.376(9) . ?
C72 C71 1.377(9) . ?
C68 C69 1.375(9) . ?
C30 C29 1.349(10) . ?
C0AA C1AA 1.381(10) . ?
C63 C65 1.383(9) . ?
C63 C64 1.499(9) . ?
C19 C20 1.387(10) . ?
C54 C55 1.497(9) . ?
C48 C49 1.375(10) . ?
C71 C69 1.379(10) . ?
C38 C39 1.367(10) . ?
C73 C74 1.385(9) . ?
C12 C13 1.487(9) . ?
C24 C23 1.402(9) . ?
C80 C81 1.404(10) . ?
C15 C14 1.491(9) . ?
C15 C16 1.391(10) . ?
C69 C70 1.504(9) . ?
C31 C32 1.371(9) . ?
C39 C41 1.385(10) . ?
C39 C40 1.479(11) . ?
C49 C50 1.486(10) . ?
O3 C70 1.147(10) . ?
C20 C21 1.402(11) . ?
C1AA C81 1.375(11) . ?
C29 C27 1.359(11) . ?
C81 C82 1.475(12) . ?
C35 C33 1.391(10) . ?
C7 C8 1.541(10) . ?
C21 C23 1.372(11) . ?
C21 C22 1.497(11) . ?
C32 C33 1.386(10) . ?
C17 C16 1.369(10) . ?
C17 C18 1.489(10) . ?
C41 C42 1.381(10) . ?
C26 C27 1.398(12) . ?
C27 C28 1.505(13) . ?
C33 C34 1.507(11) . ?
C82 O4 1.211(14) . ?
C40 O2 1.210(12) . ?
C28 O1 1.216(14) . ?
Cl1 O9 1.299(8) . ?
Cl1 O8 1.405(11) . ?
Cl1 O6B 1.48(2) . ?
Cl1 O6A 1.273(8) . ?
Cl1 O7 1.537(19) . ?
C83 C84 1.354(13) . ?
C83 N27 1.193(18) . ?

loop_
_geom_hbond_atom_site_label_D
_geom_hbond_atom_site_label_H
_geom_hbond_atom_site_label_A
_geom_hbond_distance_DH
_geom_hbond_distance_HA
_geom_hbond_distance_DA
_geom_hbond_angle_DHA
_geom_hbond_site_symmetry_A
O5 H5B N3 0.87 1.94 2.783(8) 161.8 .

loop_
_smtbx_masks_void_nr
_smtbx_masks_void_average_x
_smtbx_masks_void_average_y
_smtbx_masks_void_average_z
_smtbx_masks_void_volume
_smtbx_masks_void_count_electrons
_smtbx_masks_void_content
1 -0.204 0.138 0.045 199.8 41.6 MeCN
2 -0.204 0.362 0.545 199.8 41.8 MeCN
3 0.204 0.638 0.455 199.8 41.5 MeCN
4 0.204 0.862 0.955 199.8 41.7 MeCN
5 0.253 0.204 0.602 9.9 0.8 ?
6 0.253 0.296 0.102 9.9 0.8 ?
7 0.500 0.000 0.500 67.5 12.5 H2O
8 0.500 0.500 0.000 67.5 12.5 H2O
9 0.747 0.704 0.898 9.9 0.8 ?
10 0.747 0.796 0.398 9.9 0.9 ?
